data_4069675
loop_
_publ_author_name
'Hayes, Paul G.'
'Waterman, Rory'
'Glaser, Paul B.'
'Tilley, T. Don'

_publ_section_title
;
 Synthesis, Structure, and Reactivity of Neutral Hydrogen-Substituted
 Ruthenium Silylene and Germylene Complexes
;
_journal_issue 17
_journal_name_full Organometallics
_journal_page_first 5082
_journal_paper_doi 10.1021/om900348m
_journal_volume 28
_journal_year 2009
_chemical_formula_sum 'C32 H56 Cl P Ru Si'
_chemical_formula_weight 636.35
_chemical_name_systematic
; 
 ? 
;
_space_group_IT_number 14
_symmetry_cell_setting monoclinic
_symmetry_space_group_name_Hall '-P 2ybc'
_symmetry_space_group_name_H-M 'P 1 21/c 1'
_atom_sites_solution_hydrogens geom
_atom_sites_solution_primary direct
_atom_sites_solution_secondary difmap
_audit_creation_method SHELXL-97
_cell_angle_alpha 90.00
_cell_angle_beta 118.217(6)
_cell_angle_gamma 90.00
_cell_formula_units_Z 4
_cell_length_a 19.238(8)
_cell_length_b 10.074(4)
_cell_length_c 19.558(8)
_cell_measurement_temperature 165(2)
_cell_volume 3340(2)
_computing_cell_refinement 'Bruker SMART'
_computing_data_collection 'Bruker SMART'
_computing_data_reduction 'Bruker SHELXTL'
_computing_molecular_graphics 'Bruker SHELXTL'
_computing_publication_material 'Bruker SHELXTL'
_computing_structure_refinement 'SHELXL-97 (Sheldrick, 1997)'
_computing_structure_solution 'SHELXS-97 (Sheldrick, 1990)'
_diffrn_ambient_temperature 165(2)
_diffrn_measured_fraction_theta_full 0.942
_diffrn_measured_fraction_theta_max 0.942
_diffrn_measurement_device_type 'CCD area detector'
_diffrn_measurement_method 'phi and omega scans'
_diffrn_radiation_monochromator graphite
_diffrn_radiation_source 'fine-focus sealed tube'
_diffrn_radiation_type MoK\a
_diffrn_radiation_wavelength 0.71073
_diffrn_reflns_av_R_equivalents 0.2763
_diffrn_reflns_av_sigmaI/netI 0.2556
_diffrn_reflns_limit_h_max 23
_diffrn_reflns_limit_h_min -14
_diffrn_reflns_limit_k_max 12
_diffrn_reflns_limit_k_min -11
_diffrn_reflns_limit_l_max 24
_diffrn_reflns_limit_l_min -23
_diffrn_reflns_number 16422
_diffrn_reflns_theta_full 26.48
_diffrn_reflns_theta_max 26.48
_diffrn_reflns_theta_min 2.93
_exptl_absorpt_coefficient_mu 0.652
_exptl_absorpt_correction_T_max 0.9377
_exptl_absorpt_correction_T_min 0.9377
_exptl_absorpt_correction_type empirical
_exptl_crystal_colour orange
_exptl_crystal_density_diffrn 1.266
_exptl_crystal_density_method 'not measured'
_exptl_crystal_description block
_exptl_crystal_F_000 1352
_exptl_crystal_size_max 0.10
_exptl_crystal_size_mid 0.10
_exptl_crystal_size_min 0.10
_refine_diff_density_max 1.026
_refine_diff_density_min -0.987
_refine_diff_density_rms 0.226
_refine_ls_extinction_method none
_refine_ls_goodness_of_fit_ref 1.059
_refine_ls_hydrogen_treatment mixed
_refine_ls_matrix_type full
_refine_ls_number_parameters 324
_refine_ls_number_reflns 6513
_refine_ls_number_restraints 0
_refine_ls_restrained_S_all 1.059
_refine_ls_R_factor_all 0.2024
_refine_ls_R_factor_gt 0.1186
_refine_ls_shift/su_max 0.003
_refine_ls_shift/su_mean 0.000
_refine_ls_structure_factor_coef Fsqd
_refine_ls_weighting_details 'calc w=1/[\s^2^(Fo^2^)+(0.1538P)^2^+0.0000P] where P=(Fo^2^+2Fc^2^)/3'
_refine_ls_weighting_scheme calc
_refine_ls_wR_factor_gt 0.2698
_refine_ls_wR_factor_ref 0.3388
_reflns_number_gt 3499
_reflns_number_total 6513
_reflns_threshold_expression >2sigma(I)
_cod_data_source_file om900348m_si_002.cif
_cod_data_source_block ph15m
_cod_depositor_comments
;
The following automatic conversions were performed:

'_symmetry_cell_setting' value 'Monoclinic' changed to 'monoclinic'
according to /home/saulius/struct/CIF-dictionaries/cif_core.dic
dictionary named 'cif_core.dic' version 2.4.2 from 2011-04-26.

Automatic conversion script
Id: cif_fix_values 1715 2011-07-08 13:25:40Z adriana 
;
_cod_original_sg_symbol_H-M P2(1)/c
_cod_database_code 4069675

loop_
_symmetry_equiv_pos_as_xyz
'x, y, z'
'-x, y+1/2, -z+1/2'
'-x, -y, -z'
'x, -y-1/2, z-1/2'

loop_
_atom_site_label
_atom_site_type_symbol
_atom_site_fract_x
_atom_site_fract_y
_atom_site_fract_z
_atom_site_U_iso_or_equiv
_atom_site_adp_type
_atom_site_occupancy
_atom_site_symmetry_multiplicity
_atom_site_calc_flag
_atom_site_refinement_flags
Ru Ru 0.71366(6) 0.83075(9) 0.60230(5) 0.0230(3) Uani 1 1 d .
Cl Cl 0.6487(2) 1.1931(3) 0.58058(19) 0.0412(9) Uani 1 1 d .
P P 0.7074(2) 0.6992(3) 0.69447(19) 0.0287(8) Uani 1 1 d .
Si Si 0.70410(19) 1.0227(3) 0.64892(18) 0.0257(7) Uani 1 1 d .
C53 C 0.7252(8) 0.6755(12) 0.5237(7) 0.033(3) Uani 1 1 d .
C22 C 0.6338(10) 0.6659(15) 0.7915(9) 0.057(4) Uani 1 1 d .
H22A H 0.5922 0.6980 0.8028 0.086 Uiso 1 1 calc R
H22B H 0.6852 0.6762 0.8377 0.086 Uiso 1 1 calc R
H22C H 0.6248 0.5720 0.7769 0.086 Uiso 1 1 calc R
C51 C 0.6344(8) 0.8528(12) 0.4739(7) 0.035(3) Uani 1 1 d .
C13 C 0.7665(8) 1.1745(11) 0.8684(7) 0.035(3) Uani 1 1 d .
H13A H 0.7411 1.1889 0.8993 0.042 Uiso 1 1 calc R
C16 C 0.8392(7) 1.1388(11) 0.7758(7) 0.027(3) Uani 1 1 d .
C15 C 0.8842(8) 1.1841(12) 0.8492(8) 0.048(4) Uani 1 1 d .
H15A H 0.9381 1.2062 0.8672 0.058 Uiso 1 1 calc R
C4 C 0.6841(9) 0.5225(12) 0.6664(9) 0.053(4) Uani 1 1 d .
H4A H 0.6826 0.4733 0.7089 0.080 Uiso 1 1 calc R
H4B H 0.7247 0.4845 0.6554 0.080 Uiso 1 1 calc R
H4C H 0.6326 0.5162 0.6199 0.080 Uiso 1 1 calc R
C531 C 0.7563(9) 0.5413(15) 0.5370(8) 0.054(4) Uani 1 1 d .
H53A H 0.7506 0.5042 0.4883 0.081 Uiso 1 1 calc R
H53B H 0.7271 0.4862 0.5561 0.081 Uiso 1 1 calc R
H53C H 0.8123 0.5428 0.5757 0.081 Uiso 1 1 calc R
C3 C 0.7983(8) 0.6749(13) 0.7857(8) 0.040(3) Uani 1 1 d .
H3A H 0.7866 0.6047 0.8150 0.048 Uiso 1 1 calc R
C123 C 0.6122(9) 1.0451(12) 0.8174(8) 0.041(3) Uani 1 1 d .
H12A H 0.6383 0.9584 0.8314 0.061 Uiso 1 1 calc R
H12B H 0.5548 1.0327 0.7915 0.061 Uiso 1 1 calc R
H12C H 0.6282 1.0982 0.8645 0.061 Uiso 1 1 calc R
C121 C 0.6357(7) 1.1162(11) 0.7633(7) 0.028(3) Uani 1 1 d .
H12D H 0.6149 1.0624 0.7146 0.033 Uiso 1 1 calc R
C521 C 0.5715(8) 0.6225(14) 0.4693(8) 0.041(3) Uani 1 1 d .
H52A H 0.5537 0.5898 0.4165 0.061 Uiso 1 1 calc R
H52B H 0.5280 0.6694 0.4718 0.061 Uiso 1 1 calc R
H52C H 0.5882 0.5474 0.5055 0.061 Uiso 1 1 calc R
C54 C 0.7644(7) 0.7921(14) 0.5236(7) 0.036(3) Uani 1 1 d .
C14 C 0.8485(7) 1.1984(13) 0.9001(7) 0.033(3) Uani 1 1 d .
C52 C 0.6399(8) 0.7163(12) 0.4913(7) 0.031(3) Uani 1 1 d .
C2 C 0.6326(7) 0.7453(12) 0.7256(7) 0.031(3) Uiso 1 1 d .
H2A H 0.6449 0.8388 0.7448 0.038 Uiso 1 1 calc R
C12 C 0.7231(7) 1.1305(10) 0.7930(7) 0.026(3) Uani 1 1 d .
C11 C 0.7581(7) 1.1085(10) 0.7454(5) 0.022(3) Uani 1 1 d .
C122 C 0.5938(8) 1.2497(12) 0.7415(8) 0.039(3) Uani 1 1 d .
H12E H 0.6077 1.2960 0.7056 0.059 Uiso 1 1 calc R
H12F H 0.6100 1.3033 0.7884 0.059 Uiso 1 1 calc R
H12G H 0.5366 1.2356 0.7165 0.059 Uiso 1 1 calc R
C31 C 0.8674(10) 0.6212(17) 0.7733(9) 0.059(4) Uani 1 1 d .
H31A H 0.9144 0.6102 0.8238 0.088 Uiso 1 1 calc R
H31B H 0.8786 0.6843 0.7417 0.088 Uiso 1 1 calc R
H31C H 0.8525 0.5354 0.7467 0.088 Uiso 1 1 calc R
C55 C 0.7114(8) 0.9025(13) 0.4937(6) 0.033(3) Uani 1 1 d .
C21 C 0.5505(8) 0.7493(16) 0.6551(8) 0.047(4) Uani 1 1 d .
H21A H 0.5115 0.7740 0.6717 0.070 Uiso 1 1 calc R
H21B H 0.5375 0.6615 0.6306 0.070 Uiso 1 1 calc R
H21C H 0.5499 0.8149 0.6178 0.070 Uiso 1 1 calc R
C541 C 0.8537(8) 0.7946(17) 0.5496(10) 0.060(5) Uani 1 1 d .
H54A H 0.8622 0.7766 0.5050 0.090 Uiso 1 1 calc R
H54B H 0.8803 0.7267 0.5894 0.090 Uiso 1 1 calc R
H54C H 0.8751 0.8822 0.5710 0.090 Uiso 1 1 calc R
C511 C 0.5594(8) 0.9324(12) 0.4354(7) 0.038(3) Uani 1 1 d .
H51A H 0.5367 0.9249 0.3789 0.057 Uiso 1 1 calc R
H51B H 0.5710 1.0258 0.4507 0.057 Uiso 1 1 calc R
H51C H 0.5217 0.8985 0.4516 0.057 Uiso 1 1 calc R
C161 C 0.8792(7) 1.1281(12) 0.7255(7) 0.034(3) Uani 1 1 d .
H16A H 0.8403 1.0858 0.6758 0.040 Uiso 1 1 calc R
C32 C 0.8228(9) 0.7965(13) 0.8365(8) 0.051(4) Uani 1 1 d .
H32A H 0.8712 0.7775 0.8846 0.077 Uiso 1 1 calc R
H32B H 0.7807 0.8214 0.8488 0.077 Uiso 1 1 calc R
H32C H 0.8324 0.8698 0.8091 0.077 Uiso 1 1 calc R
C143 C 0.9520(10) 1.1393(17) 1.0315(10) 0.063(5) Uani 1 1 d .
H14A H 0.9237 1.0556 1.0257 0.095 Uiso 1 1 calc R
H14B H 0.9784 1.1657 1.0862 0.095 Uiso 1 1 calc R
H14C H 0.9913 1.1275 1.0136 0.095 Uiso 1 1 calc R
C163 C 0.9541(9) 1.0417(14) 0.7582(10) 0.054(4) Uani 1 1 d .
H16B H 0.9423 0.9536 0.7714 0.081 Uiso 1 1 calc R
H16C H 0.9956 1.0836 0.8049 0.081 Uiso 1 1 calc R
H16D H 0.9720 1.0328 0.7191 0.081 Uiso 1 1 calc R
C141 C 0.8954(9) 1.2434(16) 0.9848(8) 0.048(4) Uani 1 1 d .
H14D H 0.8575 1.2574 1.0057 0.058 Uiso 1 1 calc R
C551 C 0.7300(10) 1.0409(14) 0.4738(9) 0.056(4) Uani 1 1 d .
H55A H 0.7231 1.0405 0.4208 0.084 Uiso 1 1 calc R
H55B H 0.7846 1.0645 0.5103 0.084 Uiso 1 1 calc R
H55C H 0.6941 1.1060 0.4775 0.084 Uiso 1 1 calc R
C142 C 0.9405(10) 1.3709(17) 0.9946(9) 0.067(5) Uani 1 1 d .
H14E H 0.9687 1.3946 1.0497 0.101 Uiso 1 1 calc R
H14F H 0.9035 1.4420 0.9654 0.101 Uiso 1 1 calc R
H14G H 0.9784 1.3587 0.9749 0.101 Uiso 1 1 calc R
C162 C 0.8980(12) 1.2683(15) 0.7041(11) 0.070(5) Uani 1 1 d .
H16E H 0.8507 1.3240 0.6844 0.105 Uiso 1 1 calc R
H16F H 0.9146 1.2591 0.6640 0.105 Uiso 1 1 calc R
H16G H 0.9405 1.3096 0.7503 0.105 Uiso 1 1 calc R
H1 H 0.772(6) 0.860(9) 0.656(6) 0.01(3) Uiso 1 1 d .

loop_
_atom_site_aniso_label
_atom_site_aniso_U_11
_atom_site_aniso_U_22
_atom_site_aniso_U_33
_atom_site_aniso_U_23
_atom_site_aniso_U_13
_atom_site_aniso_U_12
Ru 0.0258(6) 0.0226(5) 0.0219(5) -0.0028(4) 0.0124(4) -0.0048(4)
Cl 0.055(2) 0.0268(16) 0.0372(18) 0.0029(13) 0.0177(16) 0.0089(15)
P 0.0303(18) 0.0254(16) 0.0315(18) 0.0047(12) 0.0154(15) 0.0000(13)
Si 0.0248(18) 0.0303(17) 0.0233(17) -0.0010(13) 0.0124(14) -0.0003(14)
C53 0.036(7) 0.035(7) 0.031(7) 0.002(6) 0.020(6) -0.006(6)
C22 0.068(11) 0.064(10) 0.063(10) 0.026(8) 0.050(9) 0.021(9)
C51 0.029(7) 0.038(7) 0.031(7) -0.007(5) 0.010(6) 0.001(6)
C13 0.045(8) 0.031(6) 0.037(7) -0.005(6) 0.026(6) 0.003(6)
C16 0.028(7) 0.026(6) 0.035(7) -0.011(5) 0.021(6) -0.005(5)
C15 0.028(7) 0.031(7) 0.056(9) -0.005(6) -0.004(7) -0.007(6)
C4 0.055(10) 0.023(7) 0.065(10) -0.001(6) 0.014(8) -0.017(7)
C531 0.062(10) 0.062(9) 0.032(8) -0.004(7) 0.019(7) 0.029(8)
C3 0.046(8) 0.043(7) 0.038(8) 0.010(6) 0.024(7) 0.008(7)
C123 0.054(9) 0.038(7) 0.047(8) -0.003(6) 0.039(7) -0.005(7)
C121 0.019(6) 0.022(5) 0.048(8) -0.012(5) 0.021(6) -0.007(5)
C521 0.041(8) 0.048(8) 0.045(8) -0.015(6) 0.029(7) -0.012(7)
C54 0.021(7) 0.073(9) 0.015(6) -0.010(6) 0.011(5) -0.009(6)
C14 0.028(7) 0.052(8) 0.021(6) -0.020(5) 0.013(6) -0.008(6)
C52 0.038(8) 0.045(7) 0.024(6) -0.002(5) 0.027(6) 0.000(6)
C12 0.033(7) 0.014(5) 0.034(7) -0.001(5) 0.018(6) 0.000(5)
C11 0.039(7) 0.019(5) 0.007(5) -0.001(4) 0.009(5) -0.006(5)
C122 0.041(8) 0.029(7) 0.055(9) -0.014(6) 0.029(7) 0.005(6)
C31 0.063(11) 0.061(9) 0.059(10) 0.011(8) 0.034(9) 0.025(9)
C55 0.037(8) 0.044(7) 0.019(6) 0.004(5) 0.014(6) 0.003(6)
C21 0.036(8) 0.079(10) 0.043(8) 0.022(8) 0.035(7) 0.022(8)
C541 0.020(7) 0.101(13) 0.070(11) -0.030(9) 0.030(8) -0.009(8)
C511 0.034(8) 0.031(7) 0.036(7) -0.006(6) 0.006(6) -0.005(6)
C161 0.026(7) 0.039(7) 0.037(7) -0.005(6) 0.016(6) -0.018(6)
C32 0.042(9) 0.040(8) 0.048(9) 0.000(6) 0.002(7) -0.004(7)
C143 0.064(11) 0.078(12) 0.067(11) -0.015(9) 0.047(10) -0.005(9)
C163 0.057(10) 0.051(8) 0.091(12) 0.013(8) 0.065(10) 0.011(8)
C141 0.038(9) 0.070(10) 0.042(9) -0.021(8) 0.023(7) -0.001(8)
C551 0.080(12) 0.049(9) 0.052(9) -0.003(7) 0.041(9) -0.016(8)
C142 0.063(11) 0.071(11) 0.049(10) -0.034(8) 0.011(9) -0.004(9)
C162 0.099(15) 0.045(9) 0.086(13) 0.001(9) 0.059(12) -0.017(10)

loop_
_atom_type_symbol
_atom_type_description
_atom_type_scat_dispersion_real
_atom_type_scat_dispersion_imag
_atom_type_scat_source
C C 0.0033 0.0016 'International Tables Vol C Tables 4.2.6.8 and 6.1.1.4'
H H 0.0000 0.0000 'International Tables Vol C Tables 4.2.6.8 and 6.1.1.4'
Si Si 0.0817 0.0704 'International Tables Vol C Tables 4.2.6.8 and 6.1.1.4'
Cl Cl 0.1484 0.1585 'International Tables Vol C Tables 4.2.6.8 and 6.1.1.4'
Ru Ru -1.2594 0.8363 'International Tables Vol C Tables 4.2.6.8 and 6.1.1.4'
P P 0.1023 0.0942 'International Tables Vol C Tables 4.2.6.8 and 6.1.1.4'

loop_
_geom_angle_atom_site_label_1
_geom_angle_atom_site_label_2
_geom_angle_atom_site_label_3
_geom_angle
Si Ru C54 126.8(4)
Si Ru C55 98.3(3)
C54 Ru C55 37.7(5)
Si Ru C51 103.4(3)
C54 Ru C51 61.9(5)
C55 Ru C51 37.3(5)
Si Ru C52 135.4(3)
C54 Ru C52 61.8(4)
C55 Ru C52 62.0(4)
C51 Ru C52 36.3(4)
Si Ru C53 161.0(3)
C54 Ru C53 36.2(4)
C55 Ru C53 62.8(4)
C51 Ru C53 62.9(4)
C52 Ru C53 38.8(4)
Si Ru P 97.93(12)
C54 Ru P 130.7(4)
C55 Ru P 163.1(3)
C51 Ru P 132.6(3)
C52 Ru P 102.6(3)
C53 Ru P 101.1(3)
C3 P C4 98.4(6)
C3 P C2 104.1(6)
C4 P C2 102.7(7)
C3 P Ru 117.7(5)
C4 P Ru 114.7(5)
C2 P Ru 116.7(4)
C11 Si Cl 97.7(4)
C11 Si Ru 135.3(4)
Cl Si Ru 124.67(17)
C54 C53 C531 127.3(13)
C54 C53 C52 104.5(11)
C531 C53 C52 127.1(12)
C54 C53 Ru 69.4(7)
C531 C53 Ru 133.0(9)
C52 C53 Ru 70.3(7)
C52 C51 C55 109.0(11)
C52 C51 C511 125.9(12)
C55 C51 C511 125.0(11)
C52 C51 Ru 72.5(7)
C55 C51 Ru 70.4(7)
C511 C51 Ru 126.4(9)
C12 C13 C14 120.6(11)
C15 C16 C11 122.8(12)
C15 C16 C161 116.4(12)
C11 C16 C161 120.7(10)
C16 C15 C14 118.9(13)
C32 C3 C31 111.2(13)
C32 C3 P 113.0(9)
C31 C3 P 112.7(10)
C12 C121 C123 115.1(11)
C12 C121 C122 111.8(10)
C123 C121 C122 108.6(10)
C53 C54 C55 111.9(11)
C53 C54 C541 122.1(13)
C55 C54 C541 126.0(13)
C53 C54 Ru 74.4(7)
C55 C54 Ru 71.7(7)
C541 C54 Ru 123.8(9)
C13 C14 C15 118.1(10)
C13 C14 C141 119.2(11)
C15 C14 C141 122.7(12)
C51 C52 C521 125.9(12)
C51 C52 C53 108.0(11)
C521 C52 C53 125.3(11)
C51 C52 Ru 71.2(7)
C521 C52 Ru 131.2(8)
C53 C52 Ru 70.9(7)
C22 C2 C21 112.2(11)
C22 C2 P 116.4(9)
C21 C2 P 109.8(8)
C13 C12 C11 121.6(12)
C13 C12 C121 116.4(11)
C11 C12 C121 121.8(10)
C12 C11 C16 117.8(9)
C12 C11 Si 122.0(9)
C16 C11 Si 119.8(8)
C51 C55 C54 106.5(11)
C51 C55 C551 125.7(12)
C54 C55 C551 127.1(12)
C51 C55 Ru 72.3(7)
C54 C55 Ru 70.7(6)
C551 C55 Ru 129.5(9)
C16 C161 C163 115.7(11)
C16 C161 C162 111.4(11)
C163 C161 C162 109.4(11)
C143 C141 C142 108.3(13)
C143 C141 C14 110.2(12)
C142 C141 C14 113.4(13)

loop_
_geom_bond_atom_site_label_1
_geom_bond_atom_site_label_2
_geom_bond_distance
Ru Si 2.182(3)
Ru C54 2.212(12)
Ru C55 2.225(11)
Ru C51 2.250(12)
Ru C52 2.267(12)
Ru C53 2.276(12)
Ru P 2.286(3)
Cl Si 2.127(4)
P C3 1.831(14)
P C4 1.855(12)
P C2 1.868(13)
Si C11 1.879(10)
C53 C54 1.396(17)
C53 C531 1.452(18)
C53 C52 1.510(18)
C22 C2 1.507(17)
C51 C52 1.409(17)
C51 C55 1.433(18)
C51 C511 1.505(17)
C13 C12 1.379(17)
C13 C14 1.417(18)
C16 C15 1.359(18)
C16 C11 1.416(16)
C16 C161 1.513(16)
C15 C14 1.46(2)
C3 C32 1.505(18)
C3 C31 1.56(2)
C123 C121 1.515(16)
C121 C12 1.503(16)
C121 C122 1.521(16)
C521 C52 1.509(18)
C54 C55 1.433(18)
C54 C541 1.543(17)
C14 C141 1.532(17)
C2 C21 1.529(18)
C12 C11 1.401(16)
C55 C551 1.534(18)
C161 C163 1.540(18)
C161 C162 1.563(19)
C143 C141 1.48(2)
C141 C142 1.51(2)

loop_
_geom_torsion_atom_site_label_1
_geom_torsion_atom_site_label_2
_geom_torsion_atom_site_label_3
_geom_torsion_atom_site_label_4
_geom_torsion
Si Ru P C3 -81.9(5)
C54 Ru P C3 74.5(7)
C55 Ru P C3 115.0(13)
C51 Ru P C3 161.5(6)
C52 Ru P C3 137.9(6)
C53 Ru P C3 98.2(6)
Si Ru P C4 163.0(6)
C54 Ru P C4 -40.6(7)
C55 Ru P C4 -0.1(14)
C51 Ru P C4 46.4(7)
C52 Ru P C4 22.8(6)
C53 Ru P C4 -16.8(7)
Si Ru P C2 42.9(5)
C54 Ru P C2 -160.7(6)
C55 Ru P C2 -120.3(13)
C51 Ru P C2 -73.7(6)
C52 Ru P C2 -97.3(6)
C53 Ru P C2 -137.0(6)
C54 Ru Si C11 -104.1(7)
C55 Ru Si C11 -131.3(6)
C51 Ru Si C11 -169.0(6)
C52 Ru Si C11 170.7(7)
C53 Ru Si C11 -126.9(11)
P Ru Si C11 53.6(6)
C54 Ru Si Cl 54.7(5)
C55 Ru Si Cl 27.5(4)
C51 Ru Si Cl -10.2(4)
C52 Ru Si Cl -30.6(5)
C53 Ru Si Cl 31.9(11)
P Ru Si Cl -147.6(2)
Si Ru C53 C54 31.7(15)
C55 Ru C53 C54 36.5(7)
C51 Ru C53 C54 78.7(8)
C52 Ru C53 C54 114.8(10)
P Ru C53 C54 -148.9(7)
Si Ru C53 C531 154.0(11)
C54 Ru C53 C531 122.4(17)
C55 Ru C53 C531 158.9(15)
C51 Ru C53 C531 -158.9(15)
C52 Ru C53 C531 -122.8(16)
P Ru C53 C531 -26.5(14)
Si Ru C53 C52 -83.2(12)
C54 Ru C53 C52 -114.8(10)
C55 Ru C53 C52 -78.3(7)
C51 Ru C53 C52 -36.1(7)
P Ru C53 C52 96.3(6)
Si Ru C51 C52 -155.6(7)
C54 Ru C51 C52 79.6(8)
C55 Ru C51 C52 118.4(11)
C53 Ru C51 C52 38.6(7)
P Ru C51 C52 -41.3(9)
Si Ru C51 C55 86.0(7)
C54 Ru C51 C55 -38.8(7)
C52 Ru C51 C55 -118.4(11)
C53 Ru C51 C55 -79.8(8)
P Ru C51 C55 -159.6(6)
Si Ru C51 C511 -33.6(11)
C54 Ru C51 C511 -158.3(12)
C55 Ru C51 C511 -119.6(13)
C52 Ru C51 C511 122.1(14)
C53 Ru C51 C511 160.6(12)
P Ru C51 C511 80.8(11)
C11 C16 C15 C14 2.1(19)
C161 C16 C15 C14 179.1(11)
C4 P C3 C32 -164.1(11)
C2 P C3 C32 -58.7(12)
Ru P C3 C32 72.1(11)
C4 P C3 C31 68.7(12)
C2 P C3 C31 174.1(10)
Ru P C3 C31 -55.0(11)
C531 C53 C54 C55 168.6(12)
C52 C53 C54 C55 -0.4(13)
Ru C53 C54 C55 -62.3(8)
C531 C53 C54 C541 -9(2)
C52 C53 C54 C541 -177.6(11)
Ru C53 C54 C541 120.4(12)
C531 C53 C54 Ru -129.0(14)
C52 C53 C54 Ru 62.0(8)
Si Ru C54 C53 -167.7(6)
C55 Ru C54 C53 -120.0(10)
C51 Ru C54 C53 -81.6(8)
C52 Ru C54 C53 -40.2(7)
P Ru C54 C53 42.0(9)
Si Ru C54 C55 -47.6(8)
C51 Ru C54 C55 38.4(7)
C52 Ru C54 C55 79.8(8)
C53 Ru C54 C55 120.0(10)
P Ru C54 C55 162.0(6)
Si Ru C54 C541 73.9(13)
C55 Ru C54 C541 121.5(16)
C51 Ru C54 C541 159.9(14)
C52 Ru C54 C541 -158.7(14)
C53 Ru C54 C541 -118.5(16)
P Ru C54 C541 -76.5(13)
C12 C13 C14 C15 4.2(18)
C12 C13 C14 C141 -178.2(12)
C16 C15 C14 C13 -5.1(18)
C16 C15 C14 C141 177.4(12)
C55 C51 C52 C521 -171.0(11)
C511 C51 C52 C521 5(2)
Ru C51 C52 C521 127.7(11)
C55 C51 C52 C53 -0.4(13)
C511 C51 C52 C53 175.6(12)
Ru C51 C52 C53 -61.7(8)
C55 C51 C52 Ru 61.3(8)
C511 C51 C52 Ru -122.7(13)
C54 C53 C52 C51 0.5(13)
C531 C53 C52 C51 -168.6(13)
Ru C53 C52 C51 61.8(8)
C54 C53 C52 C521 171.2(11)
C531 C53 C52 C521 2(2)
Ru C53 C52 C521 -127.5(11)
C54 C53 C52 Ru -61.4(8)
C531 C53 C52 Ru 129.6(13)
Si Ru C52 C51 34.9(9)
C54 Ru C52 C51 -80.2(8)
C55 Ru C52 C51 -37.2(7)
C53 Ru C52 C51 -117.7(10)
P Ru C52 C51 150.2(7)
Si Ru C52 C521 -86.8(13)
C54 Ru C52 C521 158.1(14)
C55 Ru C52 C521 -158.9(14)
C51 Ru C52 C521 -121.7(16)
C53 Ru C52 C521 120.7(15)
P Ru C52 C521 28.5(13)
Si Ru C52 C53 152.5(5)
C54 Ru C52 C53 37.5(7)
C55 Ru C52 C53 80.5(7)
C51 Ru C52 C53 117.7(10)
P Ru C52 C53 -92.2(6)
C3 P C2 C22 -43.1(12)
C4 P C2 C22 59.1(12)
Ru P C2 C22 -174.6(9)
C3 P C2 C21 -171.9(10)
C4 P C2 C21 -69.7(10)
Ru P C2 C21 56.7(10)
C14 C13 C12 C11 -0.2(18)
C14 C13 C12 C121 -176.3(11)
C123 C121 C12 C13 -46.9(14)
C122 C121 C12 C13 77.7(13)
C123 C121 C12 C11 137.0(11)
C122 C121 C12 C11 -98.4(13)
C13 C12 C11 C16 -2.9(16)
C121 C12 C11 C16 173.0(10)
C13 C12 C11 Si 169.8(9)
C121 C12 C11 Si -14.3(14)
C15 C16 C11 C12 1.9(17)
C161 C16 C11 C12 -175.0(10)
C15 C16 C11 Si -170.9(10)
C161 C16 C11 Si 12.2(15)
Cl Si C11 C12 87.5(9)
Ru Si C11 C12 -110.0(9)
Cl Si C11 C16 -100.0(9)
Ru Si C11 C16 62.6(10)
C52 C51 C55 C54 0.2(13)
C511 C51 C55 C54 -175.9(11)
Ru C51 C55 C54 62.8(8)
C52 C51 C55 C551 171.1(11)
C511 C51 C55 C551 -4.9(19)
Ru C51 C55 C551 -126.3(12)
C52 C51 C55 Ru -62.6(9)
C511 C51 C55 Ru 121.4(12)
C53 C54 C55 C51 0.1(14)
C541 C54 C55 C51 177.3(12)
Ru C54 C55 C51 -63.9(8)
C53 C54 C55 C551 -170.6(12)
C541 C54 C55 C551 6(2)
Ru C54 C55 C551 125.4(12)
C53 C54 C55 Ru 64.0(9)
C541 C54 C55 Ru -118.9(12)
Si Ru C55 C51 -101.4(7)
C54 Ru C55 C51 115.4(10)
C52 Ru C55 C51 36.2(7)
C53 Ru C55 C51 80.3(8)
P Ru C55 C51 61.7(15)
Si Ru C55 C54 143.3(7)
C51 Ru C55 C54 -115.4(10)
C52 Ru C55 C54 -79.2(8)
C53 Ru C55 C54 -35.1(7)
P Ru C55 C54 -53.6(16)
Si Ru C55 C551 20.7(13)
C54 Ru C55 C551 -122.6(16)
C51 Ru C55 C551 122.0(16)
C52 Ru C55 C551 158.2(14)
C53 Ru C55 C551 -157.7(14)
P Ru C55 C551 -176.2(9)
C15 C16 C161 C163 56.5(15)
C11 C16 C161 C163 -126.4(12)
C15 C16 C161 C162 -69.3(15)
C11 C16 C161 C162 107.8(13)
C13 C14 C141 C143 113.3(14)
C15 C14 C141 C143 -69.2(18)
C13 C14 C141 C142 -125.0(14)
C15 C14 C141 C142 52.4(18)
